data_2235394
loop_
_publ_author_name
'Mammadova, Gunay Z.'
'Matsulevich, Zhanna V.'
'Osmanov, Vladimir K.'
'Borisov, Alexander V.'
'Khrustalev, Victor N.'

_publ_section_title
;
 [Bis(pyridin-2-yl) selenide-\k^2^<i>N</i>,<i>N</i>']tetrachloridotin(IV)
;
_journal_coeditor_code CV5309
_journal_issue 7
_journal_name_full 'Acta Crystallographica Section E'
_journal_page_first m983
_journal_paper_doi 10.1107/S160053681202586X
_journal_volume 68
_journal_year 2012
_chemical_formula_iupac '[Sn Cl4 (C10 H8 N2 Se)]'
_chemical_formula_moiety 'C10 H8 Cl4 N2 Se Sn'
_chemical_formula_sum 'C10 H8 Cl4 N2 Se Sn'
_chemical_formula_weight 495.63
_chemical_name_systematic
;
[Bis(pyridin-2-yl) selenide-\k^2^<i>N</i>,<i>N</i>']tetrachloridotin(IV)
;
_space_group_IT_number 14
_symmetry_cell_setting monoclinic
_symmetry_space_group_name_Hall '-P 2ybc'
_symmetry_space_group_name_H-M 'P 1 21/c 1'
_atom_sites_solution_hydrogens geom
_atom_sites_solution_primary direct
_atom_sites_solution_secondary difmap
_audit_creation_method SHELXL-97
_cell_angle_alpha 90.00
_cell_angle_beta 101.2080(10)
_cell_angle_gamma 90.00
_cell_formula_units_Z 4
_cell_length_a 8.0835(4)
_cell_length_b 12.2153(5)
_cell_length_c 14.4710(6)
_cell_measurement_reflns_used 9615
_cell_measurement_temperature 100(2)
_cell_measurement_theta_max 30.02
_cell_measurement_theta_min 2.20
_cell_volume 1401.65(11)
_computing_cell_refinement 'SAINT (Bruker, 1998)'
_computing_data_collection 'SMART (Bruker, 1998)'
_computing_data_reduction 'SAINT (Bruker, 1998)'
_computing_molecular_graphics 'SHELXTL (Sheldrick, 2008)'
_computing_publication_material 'SHELXTL (Sheldrick, 2008)'
_computing_structure_refinement 'SHELXTL (Sheldrick, 2008)'
_computing_structure_solution 'SHELXTL (Sheldrick, 2008)'
_diffrn_ambient_temperature 100(2)
_diffrn_measured_fraction_theta_full 0.997
_diffrn_measured_fraction_theta_max 0.997
_diffrn_measurement_device_type 'Bruker SMART 1K CCD'
_diffrn_measurement_method '\f and \w scans'
_diffrn_radiation_monochromator graphite
_diffrn_radiation_source 'fine-focus sealed tube'
_diffrn_radiation_type MoK\a
_diffrn_radiation_wavelength 0.71073
_diffrn_reflns_av_R_equivalents 0.0260
_diffrn_reflns_av_sigmaI/netI 0.0206
_diffrn_reflns_limit_h_max 11
_diffrn_reflns_limit_h_min -11
_diffrn_reflns_limit_k_max 17
_diffrn_reflns_limit_k_min -17
_diffrn_reflns_limit_l_max 20
_diffrn_reflns_limit_l_min -20
_diffrn_reflns_number 16245
_diffrn_reflns_theta_full 30.02
_diffrn_reflns_theta_max 30.02
_diffrn_reflns_theta_min 2.20
_exptl_absorpt_coefficient_mu 5.163
_exptl_absorpt_correction_T_max 0.511
_exptl_absorpt_correction_T_min 0.306
_exptl_absorpt_correction_type multi-scan
_exptl_absorpt_process_details '[SADABS; Sheldrick, 1998)'
_exptl_crystal_colour yellow
_exptl_crystal_density_diffrn 2.349
_exptl_crystal_density_method 'not measured'
_exptl_crystal_description prism
_exptl_crystal_F_000 936
_exptl_crystal_size_max 0.30
_exptl_crystal_size_mid 0.24
_exptl_crystal_size_min 0.15
_refine_diff_density_max 1.636
_refine_diff_density_min -1.097
_refine_ls_extinction_method none
_refine_ls_goodness_of_fit_ref 1.000
_refine_ls_hydrogen_treatment constr
_refine_ls_matrix_type full
_refine_ls_number_parameters 163
_refine_ls_number_reflns 4096
_refine_ls_number_restraints 0
_refine_ls_restrained_S_all 1.000
_refine_ls_R_factor_all 0.0285
_refine_ls_R_factor_gt 0.0252
_refine_ls_shift/su_max 0.001
_refine_ls_shift/su_mean 0.000
_refine_ls_structure_factor_coef Fsqd
_refine_ls_weighting_details 'calc w=1/[\s^2^(Fo^2^)+(0.018P)^2^+5.2P] where P=(Fo^2^+2Fc^2^)/3'
_refine_ls_weighting_scheme calc
_refine_ls_wR_factor_gt 0.0553
_refine_ls_wR_factor_ref 0.0578
_reflns_number_gt 3723
_reflns_number_total 4096
_reflns_threshold_expression I>2\s(I)
_cod_data_source_file cv5309.cif
_cod_data_source_block I
_cod_original_sg_symbol_H-M 'P 21/c'
_cod_database_code 2235394
_cod_database_fobs_code 2235394

loop_
_symmetry_equiv_pos_as_xyz
'x, y, z'
'-x, y+1/2, -z+1/2'
'-x, -y, -z'
'x, -y-1/2, z-1/2'

loop_
_atom_site_type_symbol
_atom_site_label
_atom_site_fract_x
_atom_site_fract_y
_atom_site_fract_z
_atom_site_U_iso_or_equiv
_atom_site_adp_type
_atom_site_calc_flag
_atom_site_refinement_flags
_atom_site_occupancy
_atom_site_symmetry_multiplicity
Sn Sn1 0.381830(19) 0.755376(12) 0.120929(11) 0.01034(5) Uani d . 1 1
Se Se1 -0.08948(3) 0.76213(2) 0.108418(18) 0.01534(6) Uani d . 1 1
Cl Cl1 0.46143(7) 0.84715(5) -0.00939(4) 0.01648(11) Uani d . 1 1
Cl Cl2 0.59551(7) 0.84559(5) 0.23278(4) 0.01729(11) Uani d . 1 1
Cl Cl3 0.27580(8) 0.67096(5) 0.24510(4) 0.01741(11) Uani d . 1 1
Cl Cl4 0.54619(7) 0.59645(5) 0.10454(4) 0.01745(11) Uani d . 1 1
N N1 0.2061(3) 0.89921(17) 0.12452(14) 0.0129(4) Uani d . 1 1
N N2 0.1674(3) 0.68416(17) 0.01238(14) 0.0131(4) Uani d . 1 1
C C1 0.0371(3) 0.8955(2) 0.11795(17) 0.0145(4) Uani d . 1 1
C C2 -0.0569(3) 0.9903(2) 0.12213(18) 0.0177(5) Uani d . 1 1
H H2 -0.1758 0.9862 0.1167 0.021 Uiso calc R 1 1
C C3 0.0241(3) 1.0905(2) 0.13423(18) 0.0182(5) Uani d . 1 1
H H3 -0.0382 1.1556 0.1387 0.022 Uiso calc R 1 1
C C4 0.1969(3) 1.0950(2) 0.13974(18) 0.0184(5) Uani d . 1 1
H H4 0.2551 1.1629 0.1477 0.022 Uiso calc R 1 1
C C5 0.2831(3) 0.9981(2) 0.13332(17) 0.0156(4) Uani d . 1 1
H H5 0.4011 1.0012 0.1352 0.019 Uiso calc R 1 1
C C6 0.0019(3) 0.68436(19) 0.01536(17) 0.0134(4) Uani d . 1 1
C C7 -0.1159(3) 0.6267(2) -0.04941(18) 0.0167(5) Uani d . 1 1
H H7 -0.2316 0.6271 -0.0450 0.020 Uiso calc R 1 1
C C8 -0.0625(3) 0.5688(2) -0.12034(18) 0.0187(5) Uani d . 1 1
H H8 -0.1401 0.5266 -0.1639 0.022 Uiso calc R 1 1
C C9 0.1063(3) 0.5734(2) -0.12678(17) 0.0176(5) Uani d . 1 1
H H9 0.1451 0.5369 -0.1765 0.021 Uiso calc R 1 1
C C10 0.2175(3) 0.6317(2) -0.06004(17) 0.0153(4) Uani d . 1 1
H H10 0.3328 0.6351 -0.0651 0.018 Uiso calc R 1 1

loop_
_atom_site_aniso_label
_atom_site_aniso_U_11
_atom_site_aniso_U_22
_atom_site_aniso_U_33
_atom_site_aniso_U_12
_atom_site_aniso_U_13
_atom_site_aniso_U_23
Sn1 0.00923(7) 0.01100(8) 0.01039(8) 0.00012(5) 0.00091(5) -0.00026(5)
Se1 0.01033(11) 0.01823(12) 0.01802(12) -0.00126(8) 0.00412(9) -0.00212(9)
Cl1 0.0171(3) 0.0176(3) 0.0157(3) -0.0012(2) 0.0055(2) 0.0024(2)
Cl2 0.0152(2) 0.0166(3) 0.0178(3) -0.0017(2) -0.0023(2) -0.0027(2)
Cl3 0.0206(3) 0.0184(3) 0.0138(2) -0.0021(2) 0.0049(2) 0.0021(2)
Cl4 0.0161(3) 0.0151(3) 0.0203(3) 0.0045(2) 0.0014(2) -0.0015(2)
N1 0.0133(9) 0.0124(9) 0.0131(9) 0.0010(7) 0.0025(7) 0.0002(7)
N2 0.0120(9) 0.0135(9) 0.0132(9) 0.0004(7) 0.0012(7) -0.0006(7)
C1 0.0154(10) 0.0161(11) 0.0120(10) 0.0006(8) 0.0028(8) 0.0000(8)
C2 0.0177(11) 0.0197(12) 0.0168(11) 0.0035(9) 0.0058(9) 0.0009(9)
C3 0.0261(13) 0.0138(11) 0.0165(11) 0.0055(9) 0.0087(10) 0.0033(9)
C4 0.0250(13) 0.0122(10) 0.0184(11) 0.0015(9) 0.0053(10) -0.0007(9)
C5 0.0160(11) 0.0142(10) 0.0169(11) 0.0004(8) 0.0038(9) 0.0016(9)
C6 0.0130(10) 0.0112(10) 0.0157(11) 0.0003(8) 0.0018(8) 0.0012(8)
C7 0.0138(10) 0.0155(11) 0.0187(11) -0.0013(8) -0.0018(9) 0.0017(9)
C8 0.0206(12) 0.0142(11) 0.0174(11) 0.0022(9) -0.0061(9) 0.0004(9)
C9 0.0226(12) 0.0159(11) 0.0127(11) 0.0031(9) -0.0007(9) -0.0016(8)
C10 0.0154(10) 0.0166(11) 0.0138(10) 0.0030(8) 0.0024(8) -0.0021(8)

loop_
_atom_type_symbol
_atom_type_description
_atom_type_scat_dispersion_real
_atom_type_scat_dispersion_imag
_atom_type_scat_source
C C 0.0033 0.0016 'International Tables Vol C Tables 4.2.6.8 and 6.1.1.4'
H H 0.0000 0.0000 'International Tables Vol C Tables 4.2.6.8 and 6.1.1.4'
N N 0.0061 0.0033 'International Tables Vol C Tables 4.2.6.8 and 6.1.1.4'
Cl Cl 0.1484 0.1585 'International Tables Vol C Tables 4.2.6.8 and 6.1.1.4'
Se Se -0.0929 2.2259 'International Tables Vol C Tables 4.2.6.8 and 6.1.1.4'
Sn Sn -0.6537 1.4246 'International Tables Vol C Tables 4.2.6.8 and 6.1.1.4'

loop_
_geom_angle_atom_site_label_1
_geom_angle_atom_site_label_2
_geom_angle_atom_site_label_3
_geom_angle
N1 Sn1 N2 85.14(7)
N1 Sn1 Cl3 89.95(5)
N2 Sn1 Cl3 91.02(5)
N1 Sn1 Cl1 85.44(5)
N2 Sn1 Cl1 85.43(5)
Cl3 Sn1 Cl1 174.40(2)
N1 Sn1 Cl4 174.23(5)
N2 Sn1 Cl4 89.11(5)
Cl3 Sn1 Cl4 90.68(2)
Cl1 Sn1 Cl4 93.59(2)
N1 Sn1 Cl2 90.05(5)
N2 Sn1 Cl2 174.98(5)
Cl3 Sn1 Cl2 90.42(2)
Cl1 Sn1 Cl2 92.76(2)
Cl4 Sn1 Cl2 95.68(2)
C6 Se1 C1 101.51(10)
C1 N1 C5 118.5(2)
C1 N1 Sn1 127.01(16)
C5 N1 Sn1 114.52(16)
C6 N2 C10 118.3(2)
C6 N2 Sn1 127.28(16)
C10 N2 Sn1 114.38(16)
N1 C1 C2 121.4(2)
N1 C1 Se1 123.52(18)
C2 C1 Se1 114.99(18)
C3 C2 C1 119.5(2)
C3 C2 H2 120.2
C1 C2 H2 120.2
C2 C3 C4 119.3(2)
C2 C3 H3 120.4
C4 C3 H3 120.4
C3 C4 C5 118.5(2)
C3 C4 H4 120.7
C5 C4 H4 120.7
N1 C5 C4 122.7(2)
N1 C5 H5 118.6
C4 C5 H5 118.6
N2 C6 C7 122.1(2)
N2 C6 Se1 123.11(18)
C7 C6 Se1 114.76(18)
C8 C7 C6 119.2(2)
C8 C7 H7 120.4
C6 C7 H7 120.4
C7 C8 C9 118.8(2)
C7 C8 H8 120.6
C9 C8 H8 120.6
C10 C9 C8 119.2(2)
C10 C9 H9 120.4
C8 C9 H9 120.4
N2 C10 C9 122.2(2)
N2 C10 H10 118.9
C9 C10 H10 118.9

loop_
_geom_bond_atom_site_label_1
_geom_bond_atom_site_label_2
_geom_bond_distance
Sn1 N1 2.266(2)
Sn1 N2 2.274(2)
Sn1 Cl3 2.3717(6)
Sn1 Cl1 2.3873(6)
Sn1 Cl4 2.3901(6)
Sn1 Cl2 2.3939(6)
Se1 C6 1.910(2)
Se1 C1 1.914(2)
N1 C1 1.351(3)
N1 C5 1.353(3)
N2 C6 1.347(3)
N2 C10 1.356(3)
C1 C2 1.393(3)
C2 C3 1.383(4)
C2 H2 0.9500
C3 C4 1.385(4)
C3 H3 0.9500
C4 C5 1.385(3)
C4 H4 0.9500
C5 H5 0.9500
C6 C7 1.391(3)
C7 C8 1.383(4)
C7 H7 0.9500
C8 C9 1.387(4)
C8 H8 0.9500
C9 C10 1.382(3)
C9 H9 0.9500
C10 H10 0.9500

loop_
_geom_hbond_atom_site_label_D
_geom_hbond_atom_site_label_H
_geom_hbond_atom_site_label_A
_geom_hbond_site_symmetry_A
_geom_hbond_distance_DH
_geom_hbond_distance_HA
_geom_hbond_distance_DA
_geom_hbond_angle_DHA
_geom_hbond_publ_flag
C3 H3 Cl3 2_555 0.95 2.79 3.3965(18) 122 yes
C8 H8 Cl2 4_475 0.95 2.83 3.3126(18) 113 yes
C8 H8 Cl3 3_565 0.95 2.81 3.6870(19) 154 no

loop_
_geom_torsion_atom_site_label_1
_geom_torsion_atom_site_label_2
_geom_torsion_atom_site_label_3
_geom_torsion_atom_site_label_4
_geom_torsion
N2 Sn1 N1 C1 37.1(2)
Cl3 Sn1 N1 C1 -53.95(19)
Cl1 Sn1 N1 C1 122.9(2)
Cl2 Sn1 N1 C1 -144.38(19)
N2 Sn1 N1 C5 -142.22(17)
Cl3 Sn1 N1 C5 126.76(17)
Cl1 Sn1 N1 C5 -56.43(16)
Cl2 Sn1 N1 C5 36.33(17)
N1 Sn1 N2 C6 -42.8(2)
Cl3 Sn1 N2 C6 47.1(2)
Cl1 Sn1 N2 C6 -128.6(2)
Cl4 Sn1 N2 C6 137.7(2)
N1 Sn1 N2 C10 140.65(18)
Cl3 Sn1 N2 C10 -129.48(17)
Cl1 Sn1 N2 C10 54.85(17)
Cl4 Sn1 N2 C10 -38.82(17)
C5 N1 C1 C2 -1.4(4)
Sn1 N1 C1 C2 179.31(17)
C5 N1 C1 Se1 -178.36(18)
Sn1 N1 C1 Se1 2.4(3)
C6 Se1 C1 N1 -45.9(2)
C6 Se1 C1 C2 136.94(19)
N1 C1 C2 C3 -0.7(4)
Se1 C1 C2 C3 176.52(19)
C1 C2 C3 C4 1.5(4)
C2 C3 C4 C5 -0.3(4)
C1 N1 C5 C4 2.7(4)
Sn1 N1 C5 C4 -177.9(2)
C3 C4 C5 N1 -1.9(4)
C10 N2 C6 C7 4.4(3)
Sn1 N2 C6 C7 -172.03(18)
C10 N2 C6 Se1 -176.05(18)
Sn1 N2 C6 Se1 7.5(3)
C1 Se1 C6 N2 40.4(2)
C1 Se1 C6 C7 -140.06(19)
N2 C6 C7 C8 -1.2(4)
Se1 C6 C7 C8 179.23(19)
C6 C7 C8 C9 -2.4(4)
C7 C8 C9 C10 2.7(4)
C6 N2 C10 C9 -4.1(4)
Sn1 N2 C10 C9 172.81(19)
C8 C9 C10 N2 0.5(4)
